data_7041696
loop_
_publ_author_name
'Mikhalyova, Elena A.'
'Yakovenko, Anastasiya V.'
'Zeller, Matthias'
'Gavrilenko, Konstantin S.'
'Kiskin, Mikhail A.'
'Smola, Sergey S.'
'Dotsenko, Vladimir P.'
'Eremenko, Igor L.'
'Addison, Anthony W.'
'Pavlishchuk, Vitaly V.'

_publ_section_title
;
 Crystal structures and intense luminescence of
 tris(3-(2'-pyridyl)-pyrazolyl)borate Tb(3+) and Eu(3+) complexes with
 carboxylate co-ligands.
;
_journal_issue 11
_journal_name_full 'Dalton transactions (Cambridge, England : 2003)'
_journal_page_first 3457
_journal_page_last 3469
_journal_paper_doi 10.1039/c6dt04757b
_journal_volume 46
_journal_year 2017
_chemical_formula_moiety 'C28 H21 B Cl6 N9 O5 Tb'
_chemical_formula_sum 'C28 H21 B Cl6 N9 O5 Tb'
_chemical_formula_weight 945.97
_space_group_crystal_system monoclinic
_space_group_IT_number 15
_space_group_name_Hall '-C 2yc'
_space_group_name_H-M_alt 'C 1 2/c 1'
_symmetry_space_group_name_Hall '-C 2yc'
_symmetry_space_group_name_H-M 'C 1 2/c 1'
_atom_sites_solution_hydrogens mixed
_audit_creation_method SHELXL-2014/7
_audit_update_record
;
2016-11-22 deposited with the CCDC.
2017-01-16 downloaded from the CCDC.
;
_cell_angle_alpha 90
_cell_angle_beta 91.512(3)
_cell_angle_gamma 90
_cell_formula_units_Z 8
_cell_length_a 34.685(5)
_cell_length_b 10.1483(14)
_cell_length_c 19.747(3)
_cell_measurement_reflns_used 3231
_cell_measurement_temperature 100(2)
_cell_measurement_theta_max 28.27
_cell_measurement_theta_min 2.32
_cell_volume 6948.4(17)
_computing_cell_refinement 'Apex2 v2009.7-0'
_computing_data_collection 'Apex2 v2009.7-0 (Bruker, 2009)'
_computing_data_reduction 'SAINT V7.66A (Bruker, 2013)'
_computing_structure_refinement
;  
SHELXL-2014/7 (Sheldrick, 2015), 
SHELXLE Rev780 (H\"ubschle et al., 2011)
;
_computing_structure_solution 'SHELXS-97 (Sheldrick, 2008)'
_diffrn_ambient_temperature 100(2)
_diffrn_measured_fraction_theta_full 0.970
_diffrn_measured_fraction_theta_max 0.874
_diffrn_measurement_device_type 'Bruker AXS SMART APEX CCD diffractometer'
_diffrn_measurement_method '\w scans'
_diffrn_radiation_monochromator graphite
_diffrn_radiation_type MoK\a
_diffrn_radiation_wavelength 0.71073
_diffrn_reflns_av_R_equivalents 0.0301
_diffrn_reflns_av_unetI/netI 0.0563
_diffrn_reflns_Laue_measured_fraction_full 0.970
_diffrn_reflns_Laue_measured_fraction_max 0.874
_diffrn_reflns_limit_h_max 42
_diffrn_reflns_limit_h_min -49
_diffrn_reflns_limit_k_max 14
_diffrn_reflns_limit_k_min -8
_diffrn_reflns_limit_l_max 27
_diffrn_reflns_limit_l_min -28
_diffrn_reflns_number 18615
_diffrn_reflns_point_group_measured_fraction_full 0.970
_diffrn_reflns_point_group_measured_fraction_max 0.874
_diffrn_reflns_theta_full 28.000
_diffrn_reflns_theta_max 31.151
_diffrn_reflns_theta_min 2.063
_diffrn_source 'fine-focus sealed tube'
_exptl_absorpt_coefficient_mu 2.550
_exptl_absorpt_correction_T_max 0.7462
_exptl_absorpt_correction_T_min 0.5878
_exptl_absorpt_correction_type multi-scan
_exptl_absorpt_process_details 'Apex2  v2009.7-0 (Bruker, 2009)'
_exptl_crystal_colour colourless
_exptl_crystal_density_diffrn 1.809
_exptl_crystal_description plate
_exptl_crystal_F_000 3712
_exptl_crystal_preparation ', Luminescent'
_exptl_crystal_size_max 0.150
_exptl_crystal_size_mid 0.130
_exptl_crystal_size_min 0.080
_refine_diff_density_max 1.335
_refine_diff_density_min -0.855
_refine_diff_density_rms 0.112
_refine_ls_extinction_method none
_refine_ls_goodness_of_fit_ref 1.000
_refine_ls_hydrogen_treatment mixed
_refine_ls_matrix_type full
_refine_ls_number_parameters 706
_refine_ls_number_reflns 9833
_refine_ls_number_restraints 1072
_refine_ls_restrained_S_all 0.966
_refine_ls_R_factor_all 0.0636
_refine_ls_R_factor_gt 0.0356
_refine_ls_shift/su_max 0.002
_refine_ls_shift/su_mean 0.000
_refine_ls_structure_factor_coef Fsqd
_refine_ls_weighting_details 'w=1/[\s^2^(Fo^2^)+(0.0392P)^2^] where P=(Fo^2^+2Fc^2^)/3'
_refine_ls_weighting_scheme calc
_refine_ls_wR_factor_gt 0.0745
_refine_ls_wR_factor_ref 0.0829
_reflns_Friedel_coverage 0.000
_reflns_number_gt 6978
_reflns_number_total 9833
_reflns_threshold_expression 'I > 2\s(I)'
_cod_data_source_file c6dt04757b2.cif
_cod_data_source_block 10mz666_0m
_cod_depositor_comments 'Adding full bibliography for 7041696--7041708.cif.'
_cod_original_cell_volume 6948.5(17)
_cod_database_code 7041696
_shelx_shelxl_version_number 2014/7
_shelx_space_group_comment
;
The symmetry employed for this shelxl refinement is uniquely defined
by the following loop, which should always be used as a source of
symmetry information in preference to the above space-group names.
They are only intended as comments.
;
_shelx_estimated_absorpt_t_min 0.604
_shelx_estimated_absorpt_t_max 0.905

loop_
_space_group_symop_operation_xyz
'x, y, z'
'-x, y, -z+1/2'
'x+1/2, y+1/2, z'
'-x+1/2, y+1/2, -z+1/2'
'-x, -y, -z'
'x, -y, z-1/2'
'-x+1/2, -y+1/2, -z'
'x+1/2, -y+1/2, z-1/2'

loop_
_atom_site_label
_atom_site_type_symbol
_atom_site_fract_x
_atom_site_fract_y
_atom_site_fract_z
_atom_site_U_iso_or_equiv
_atom_site_adp_type
_atom_site_occupancy
_atom_site_site_symmetry_order
_atom_site_calc_flag
_atom_site_refinement_flags_posn
_atom_site_refinement_flags_adp
_atom_site_refinement_flags_occupancy
_atom_site_disorder_assembly
_atom_site_disorder_group
C4 C 0.09070(9) -0.0954(3) -0.09490(16) 0.0243(7) Uani 1 1 d . . . . .
C5 C 0.08365(10) -0.1629(3) -0.15534(18) 0.0322(8) Uani 1 1 d . . . . .
H5 H 0.0598 -0.2074 -0.1630 0.039 Uiso 1 1 calc R U . . .
C6 C 0.11154(10) -0.1649(4) -0.20407(18) 0.0362(9) Uani 1 1 d . . . . .
H6 H 0.1074 -0.2118 -0.2453 0.043 Uiso 1 1 calc R U . . .
C7 C 0.14539(11) -0.0978(4) -0.19176(19) 0.0371(8) Uani 1 1 d . . . . .
H7 H 0.1651 -0.0971 -0.2243 0.045 Uiso 1 1 calc R U . . .
C8 C 0.15020(10) -0.0309(3) -0.13063(18) 0.0333(8) Uani 1 1 d . . . . .
H8 H 0.1736 0.0162 -0.1227 0.040 Uiso 1 1 calc R U . . .
N3 N 0.12404(7) -0.0290(2) -0.08263(13) 0.0238(6) Uani 1 1 d . . . . .
C12 C 0.18897(10) -0.0921(3) 0.11015(17) 0.0276(7) Uani 1 1 d . . . . .
C13 C 0.22166(11) -0.1571(4) 0.13370(19) 0.0394(9) Uani 1 1 d . . . . .
H13 H 0.2212 -0.2044 0.1752 0.047 Uiso 1 1 calc R U . . .
C14 C 0.25472(12) -0.1536(4) 0.0973(2) 0.0465(10) Uani 1 1 d . . . . .
H14 H 0.2773 -0.1981 0.1129 0.056 Uiso 1 1 calc R U . . .
C15 C 0.25441(11) -0.0837(4) 0.0372(2) 0.0409(9) Uani 1 1 d . . . . .
H15 H 0.2768 -0.0797 0.0105 0.049 Uiso 1 1 calc R U . . .
C16 C 0.22090(10) -0.0197(3) 0.01666(19) 0.0332(8) Uani 1 1 d . . . . .
H16 H 0.2211 0.0295 -0.0243 0.040 Uiso 1 1 calc R U . . .
N6 N 0.18824(8) -0.0232(2) 0.05127(13) 0.0255(6) Uani 1 1 d . . . . .
C25 C 0.19858(10) 0.2983(3) 0.10240(18) 0.0295(8) Uani 1 1 d . . . . .
C26 C 0.21521(10) 0.3432(3) 0.17329(19) 0.0342(8) Uani 1 1 d . . . . .
Cl1 Cl 0.17855(3) 0.40204(10) 0.22602(6) 0.0498(3) Uani 1 1 d . . . . .
Cl2 Cl 0.23670(3) 0.20112(10) 0.21064(6) 0.0547(3) Uani 1 1 d . . . . .
Cl3 Cl 0.24999(3) 0.46834(11) 0.16665(5) 0.0560(3) Uani 1 1 d . . . . .
Tb1 Tb 0.12903(15) 0.1329(5) 0.0215(3) 0.0218(3) Uani 0.5 1 d D U P A 1
O3 O 0.1797(4) 0.1984(13) -0.0491(9) 0.0232(17) Uani 0.5 1 d D U P A 1
H3A H 0.1738(11) 0.223(7) -0.0896(16) 0.035 Uiso 0.5 1 d D U P B 1
H3B H 0.1993(10) 0.237(6) -0.031(2) 0.035 Uiso 0.5 1 d D U P C 1
O4 O 0.0915(4) 0.2251(14) -0.0702(5) 0.024(2) Uani 0.5 1 d D U P A 1
O5 O 0.1327(4) 0.3076(16) -0.1462(7) 0.030(2) Uani 0.5 1 d D U P A 1
C27 C 0.1013(4) 0.2971(14) -0.1187(6) 0.027(2) Uani 0.5 1 d D U P A 1
C28 C 0.0681(3) 0.3878(9) -0.1476(5) 0.0325(14) Uani 0.5 1 d D U P A 1
Cl4 Cl 0.05004(8) 0.4892(3) -0.08305(15) 0.0457(7) Uani 0.5 1 d D U P A 1
Cl5 Cl 0.0294(3) 0.2941(8) -0.1825(5) 0.0487(17) Uani 0.5 1 d D U P A 1
Cl6 Cl 0.08210(11) 0.4845(3) -0.21585(16) 0.0519(9) Uani 0.5 1 d D U P A 1
N5 N 0.1237(3) -0.0164(16) 0.1212(8) 0.0267(18) Uani 0.5 1 d D U P A 1
N4 N 0.0908(3) -0.0384(9) 0.1561(6) 0.0276(16) Uani 0.5 1 d D U P A 1
C9 C 0.0989(3) -0.1291(10) 0.2049(7) 0.031(2) Uani 0.5 1 d D U P A 1
H9 H 0.0813 -0.1603 0.2372 0.037 Uiso 0.5 1 calc R U P A 1
C10 C 0.1368(3) -0.1688(18) 0.2000(9) 0.0323(19) Uani 0.5 1 d D U P A 1
H10 H 0.1497 -0.2325 0.2276 0.039 Uiso 0.5 1 calc R U P A 1
C11 C 0.15281(10) -0.0967(3) 0.14602(17) 0.0280(7) Uani 0.5 1 d D U P A 1
C3 C 0.06337(9) -0.0952(3) -0.04016(17) 0.0257(7) Uani 0.5 1 d D U P A 1
C2 C 0.0277(3) -0.1560(12) -0.0305(7) 0.029(2) Uani 0.5 1 d D U P A 1
H2 H 0.0138 -0.2116 -0.0611 0.035 Uiso 0.5 1 calc R U P A 1
C1 C 0.0174(3) -0.1174(8) 0.0335(6) 0.0288(19) Uani 0.5 1 d D U P A 1
H1 H -0.0049 -0.1461 0.0563 0.035 Uiso 0.5 1 calc R U P A 1
N1 N 0.0439(3) -0.0324(8) 0.0584(5) 0.0270(16) Uani 0.5 1 d D U P A 1
N2 N 0.0722(4) -0.0142(13) 0.0124(5) 0.0260(19) Uani 0.5 1 d D U P A 1
B1 B 0.0513(3) 0.0175(9) 0.1315(5) 0.0261(17) Uani 0.5 1 d D U P A 1
H1A H 0.0304 -0.0133 0.1616 0.031 Uiso 0.5 1 calc R U P A 1
N7 N 0.0534(3) 0.1672(7) 0.1314(4) 0.0256(14) Uani 0.5 1 d D U P A 1
N8 N 0.0799(3) 0.2307(7) 0.0938(5) 0.0263(17) Uani 0.5 1 d D U P A 1
C17 C 0.0326(2) 0.2571(9) 0.1652(4) 0.0283(15) Uani 0.5 1 d D U P A 1
H17 H 0.0125 0.2378 0.1955 0.034 Uiso 0.5 1 calc R U P A 1
C18 C 0.0450(2) 0.3796(8) 0.1488(4) 0.0305(15) Uani 0.5 1 d D U P A 1
H18 H 0.0353 0.4613 0.1646 0.037 Uiso 0.5 1 calc R U P A 1
C19 C 0.0749(2) 0.3610(8) 0.1040(4) 0.0253(15) Uani 0.5 1 d D U P A 1
C20 C 0.0989(3) 0.4531(8) 0.0692(4) 0.0285(16) Uani 0.5 1 d D U P A 1
C21 C 0.0937(3) 0.5884(8) 0.0785(4) 0.0326(16) Uani 0.5 1 d D U P A 1
H21 H 0.0754 0.6216 0.1092 0.039 Uiso 0.5 1 calc R U P A 1
C22 C 0.1169(3) 0.6732(8) 0.0403(5) 0.0351(18) Uani 0.5 1 d D U P A 1
H22 H 0.1146 0.7658 0.0461 0.042 Uiso 0.5 1 calc R U P A 1
C23 C 0.1421(3) 0.6254(8) -0.0041(5) 0.0350(17) Uani 0.5 1 d D U P A 1
H23 H 0.1569 0.6834 -0.0308 0.042 Uiso 0.5 1 calc R U P A 1
C24 C 0.1461(2) 0.4890(8) -0.0101(5) 0.0295(17) Uani 0.5 1 d D U P A 1
H24 H 0.1644 0.4555 -0.0406 0.035 Uiso 0.5 1 calc R U P A 1
N9 N 0.1251(2) 0.4027(7) 0.0254(4) 0.0258(16) Uani 0.5 1 d D U P A 1
Tb1B Tb 0.12580(15) 0.1307(5) 0.0271(3) 0.0218(3) Uani 0.5 1 d D U P A 2
O3B O 0.1728(4) 0.2196(14) -0.0444(9) 0.0232(17) Uani 0.5 1 d D U P A 2
H3C H 0.1703(13) 0.266(6) -0.082(2) 0.035 Uiso 0.5 1 d D U P D 2
H3D H 0.1916(13) 0.274(6) -0.035(2) 0.035 Uiso 0.5 1 d D U P E 2
O4B O 0.0848(4) 0.2231(15) -0.0594(5) 0.024(2) Uani 0.5 1 d D U P A 2
O5B O 0.1243(4) 0.3217(16) -0.1328(7) 0.029(2) Uani 0.5 1 d D U P A 2
C27B C 0.0931(3) 0.2986(14) -0.1069(6) 0.026(2) Uani 0.5 1 d D U P A 2
C28B C 0.0578(3) 0.3799(9) -0.1357(5) 0.0325(14) Uani 0.5 1 d D U P A 2
Cl4B Cl 0.03412(7) 0.4567(3) -0.06781(15) 0.0376(6) Uani 0.5 1 d D U P A 2
Cl5B Cl 0.0254(3) 0.2629(8) -0.1736(5) 0.0421(12) Uani 0.5 1 d D U P A 2
Cl6B Cl 0.07180(15) 0.4980(5) -0.1939(2) 0.0809(15) Uani 0.5 1 d D U P A 2
N5B N 0.1229(3) -0.0296(16) 0.1230(8) 0.0257(18) Uani 0.5 1 d D U P A 2
N4B N 0.0930(3) -0.0692(9) 0.1614(6) 0.0251(15) Uani 0.5 1 d D U P A 2
C9B C 0.1054(3) -0.1612(10) 0.2072(6) 0.0287(19) Uani 0.5 1 d D U P A 2
H9B H 0.0897 -0.2054 0.2387 0.034 Uiso 0.5 1 calc R U P A 2
C10B C 0.1443(3) -0.1797(18) 0.2008(8) 0.0307(19) Uani 0.5 1 d D U P A 2
H10B H 0.1613 -0.2347 0.2267 0.037 Uiso 0.5 1 calc R U P A 2
C11B C 0.15281(10) -0.0967(3) 0.14602(17) 0.0280(7) Uani 0.5 1 d D U P A 2
C3B C 0.06337(9) -0.0952(3) -0.04016(17) 0.0257(7) Uani 0.5 1 d D U P A 2
C2B C 0.0318(3) -0.1802(12) -0.0287(7) 0.027(2) Uani 0.5 1 d D U P A 2
H2B H 0.0203 -0.2406 -0.0598 0.032 Uiso 0.5 1 calc R U P A 2
C1B C 0.0214(3) -0.1571(7) 0.0373(6) 0.0268(18) Uani 0.5 1 d D U P A 2
H1B H 0.0004 -0.1970 0.0595 0.032 Uiso 0.5 1 calc R U P A 2
N1B N 0.0460(3) -0.0683(7) 0.0647(4) 0.0248(16) Uani 0.5 1 d D U P A 2
N2B N 0.0720(4) -0.0309(13) 0.0175(5) 0.0251(18) Uani 0.5 1 d D U P A 2
B1B B 0.0521(3) -0.0247(8) 0.1397(5) 0.0263(17) Uani 0.5 1 d D U P A 2
H1C H 0.0322 -0.0645 0.1693 0.032 Uiso 0.5 1 calc R U P A 2
N7B N 0.0509(2) 0.1246(6) 0.1424(4) 0.0239(14) Uani 0.5 1 d D U P A 2
N8B N 0.0743(3) 0.2021(7) 0.1053(5) 0.0243(17) Uani 0.5 1 d D U P A 2
C17B C 0.0275(2) 0.2032(7) 0.1784(4) 0.0232(14) Uani 0.5 1 d D U P A 2
H17B H 0.0084 0.1734 0.2083 0.028 Uiso 0.5 1 calc R U P A 2
C18B C 0.0357(2) 0.3316(8) 0.1652(4) 0.0226(14) Uani 0.5 1 d D U P A 2
H18B H 0.0236 0.4075 0.1832 0.027 Uiso 0.5 1 calc R U P A 2
C19B C 0.0654(2) 0.3279(7) 0.1200(4) 0.0236(15) Uani 0.5 1 d D U P A 2
C20B C 0.0864(2) 0.4321(8) 0.0861(4) 0.0230(15) Uani 0.5 1 d D U P A 2
C21B C 0.0780(2) 0.5648(7) 0.0972(4) 0.0277(15) Uani 0.5 1 d D U P A 2
H21B H 0.0584 0.5900 0.1273 0.033 Uiso 0.5 1 calc R U P A 2
C22B C 0.0994(3) 0.6601(8) 0.0627(4) 0.0298(16) Uani 0.5 1 d D U P A 2
H22B H 0.0948 0.7512 0.0699 0.036 Uiso 0.5 1 calc R U P A 2
C23B C 0.1266(2) 0.6206(7) 0.0191(4) 0.0252(14) Uani 0.5 1 d D U P A 2
H23B H 0.1409 0.6839 -0.0052 0.030 Uiso 0.5 1 calc R U P A 2
C24B C 0.1333(2) 0.4881(8) 0.0103(4) 0.0269(16) Uani 0.5 1 d D U P A 2
H24B H 0.1525 0.4621 -0.0204 0.032 Uiso 0.5 1 calc R U P A 2
N9B N 0.1141(2) 0.3946(7) 0.0428(4) 0.0245(16) Uani 0.5 1 d D U P A 2
O1 O 0.16934(6) 0.2260(2) 0.10726(11) 0.0290(5) Uani 1 1 d . . . . .
O2 O 0.21566(7) 0.3348(2) 0.05225(13) 0.0380(6) Uani 1 1 d . . . . .

loop_
_atom_site_aniso_label
_atom_site_aniso_U_11
_atom_site_aniso_U_22
_atom_site_aniso_U_33
_atom_site_aniso_U_23
_atom_site_aniso_U_13
_atom_site_aniso_U_12
C4 0.0303(16) 0.0173(14) 0.0248(17) -0.0037(12) -0.0091(14) 0.0072(12)
C5 0.0319(18) 0.0348(19) 0.0293(19) -0.0111(15) -0.0095(15) 0.0075(14)
C6 0.040(2) 0.043(2) 0.0242(19) -0.0099(15) -0.0090(16) 0.0104(16)
C7 0.042(2) 0.039(2) 0.030(2) -0.0002(16) 0.0029(16) 0.0064(17)
C8 0.0369(19) 0.0267(17) 0.036(2) 0.0002(15) -0.0025(16) 0.0009(15)
N3 0.0299(14) 0.0162(12) 0.0251(15) 0.0004(10) -0.0043(12) 0.0034(10)
C12 0.0371(18) 0.0200(14) 0.0252(18) -0.0007(13) -0.0085(15) 0.0024(13)
C13 0.051(2) 0.038(2) 0.029(2) 0.0088(16) -0.0098(17) 0.0117(17)
C14 0.044(2) 0.048(2) 0.047(3) 0.0070(19) -0.0096(19) 0.0216(19)
C15 0.034(2) 0.044(2) 0.045(2) 0.0013(18) 0.0010(17) 0.0099(17)
C16 0.039(2) 0.0271(17) 0.033(2) 0.0029(15) -0.0017(16) 0.0028(15)
N6 0.0322(15) 0.0200(13) 0.0240(15) 0.0017(11) -0.0063(12) 0.0028(11)
C25 0.0380(19) 0.0158(15) 0.034(2) -0.0002(13) -0.0133(16) 0.0018(13)
C26 0.0402(19) 0.0218(17) 0.040(2) -0.0032(14) -0.0096(16) -0.0100(14)
Cl1 0.0538(6) 0.0469(6) 0.0491(6) -0.0162(5) 0.0083(5) -0.0132(5)
Cl2 0.0671(7) 0.0438(6) 0.0511(6) -0.0022(5) -0.0369(5) 0.0047(5)
Cl3 0.0656(7) 0.0561(6) 0.0466(6) -0.0211(5) 0.0083(5) -0.0395(5)
Tb1 0.0265(6) 0.01465(14) 0.0238(6) -0.0018(3) -0.0085(4) 0.0019(3)
O3 0.030(4) 0.010(4) 0.029(2) 0.003(3) -0.010(2) 0.006(3)
O4 0.034(4) 0.016(3) 0.022(4) -0.003(3) -0.007(3) 0.002(3)
O5 0.039(5) 0.033(4) 0.018(5) 0.000(3) 0.000(3) 0.009(4)
C27 0.038(5) 0.019(3) 0.024(4) -0.002(3) -0.012(4) 0.002(3)
C28 0.038(4) 0.0283(19) 0.031(3) 0.0015(19) -0.014(2) 0.007(2)
Cl4 0.0607(19) 0.0349(14) 0.0402(16) -0.0129(11) -0.0246(13) 0.0238(12)
Cl5 0.0347(18) 0.061(4) 0.050(4) -0.029(3) -0.009(2) -0.002(2)
Cl6 0.090(3) 0.0295(11) 0.0351(17) 0.0123(11) -0.0243(16) 0.0032(15)
N5 0.031(3) 0.024(4) 0.025(3) -0.003(3) -0.003(3) -0.005(3)
N4 0.037(3) 0.025(4) 0.021(3) 0.000(3) -0.001(2) -0.005(3)
C9 0.043(4) 0.028(4) 0.021(3) -0.001(3) 0.001(3) 0.001(3)
C10 0.045(4) 0.027(3) 0.024(3) 0.005(3) -0.004(3) 0.004(4)
C11 0.0411(17) 0.0207(14) 0.0216(15) -0.0028(12) -0.0081(13) -0.0032(13)
C3 0.0288(15) 0.0226(14) 0.0252(16) -0.0055(12) -0.0081(12) 0.0045(12)
C2 0.027(3) 0.023(4) 0.037(3) -0.007(3) -0.011(3) 0.004(3)
C1 0.027(3) 0.025(4) 0.034(3) -0.002(3) -0.004(3) 0.003(3)
N1 0.030(3) 0.023(3) 0.028(3) -0.006(3) -0.006(2) 0.001(3)
N2 0.029(3) 0.025(4) 0.023(3) -0.006(3) -0.002(3) 0.002(3)
B1 0.028(3) 0.026(4) 0.024(3) -0.002(3) 0.002(3) -0.005(3)
N7 0.027(3) 0.024(3) 0.026(3) -0.005(3) -0.005(2) -0.002(3)
N8 0.031(3) 0.023(3) 0.025(3) -0.005(3) -0.005(3) -0.001(3)
C17 0.029(3) 0.028(4) 0.028(3) -0.002(3) -0.009(3) -0.002(3)
C18 0.033(3) 0.029(3) 0.029(3) -0.012(3) -0.011(3) 0.007(3)
C19 0.029(3) 0.022(3) 0.024(3) -0.005(3) -0.009(2) 0.005(3)
C20 0.034(4) 0.024(3) 0.027(3) -0.006(3) -0.017(3) 0.005(3)
C21 0.042(4) 0.021(3) 0.034(4) -0.008(3) -0.013(3) 0.003(3)
C22 0.048(4) 0.015(3) 0.040(4) -0.007(3) -0.023(3) 0.002(4)
C23 0.041(4) 0.018(3) 0.044(4) 0.000(3) -0.018(3) -0.002(3)
C24 0.032(4) 0.020(3) 0.037(4) 0.004(3) -0.011(3) 0.002(3)
N9 0.031(4) 0.014(2) 0.031(4) -0.005(3) -0.014(3) 0.002(3)
Tb1B 0.0265(6) 0.01465(14) 0.0238(6) -0.0018(3) -0.0085(4) 0.0019(3)
O3B 0.030(4) 0.010(4) 0.029(2) 0.003(3) -0.010(2) 0.006(3)
O4B 0.027(4) 0.022(3) 0.023(4) -0.002(3) -0.007(3) 0.004(3)
O5B 0.035(6) 0.030(4) 0.023(5) 0.001(4) 0.000(4) 0.010(4)
C27B 0.032(4) 0.020(3) 0.026(4) -0.006(3) -0.008(3) 0.004(3)
C28B 0.038(4) 0.0283(19) 0.031(3) 0.0015(19) -0.014(2) 0.007(2)
Cl4B 0.0428(15) 0.0344(13) 0.0351(14) -0.0077(10) -0.0105(11) 0.0164(10)
Cl5B 0.035(2) 0.054(3) 0.0358(17) -0.0065(19) -0.0134(16) 0.0020(19)
Cl6B 0.098(3) 0.076(2) 0.069(3) 0.051(2) 0.020(2) 0.0453(18)
N5B 0.032(3) 0.020(3) 0.025(3) -0.001(3) -0.004(3) -0.007(3)
N4B 0.034(3) 0.019(3) 0.023(3) -0.002(3) -0.003(2) -0.004(2)
C9B 0.045(4) 0.021(4) 0.020(3) 0.003(3) -0.003(3) 0.000(3)
C10B 0.040(4) 0.029(4) 0.022(3) -0.002(3) -0.003(3) 0.002(3)
C11B 0.0411(17) 0.0207(14) 0.0216(15) -0.0028(12) -0.0081(13) -0.0032(13)
C3B 0.0288(15) 0.0226(14) 0.0252(16) -0.0055(12) -0.0081(12) 0.0045(12)
C2B 0.025(3) 0.021(4) 0.034(3) -0.008(3) -0.010(3) 0.005(3)
C1B 0.026(3) 0.015(4) 0.039(3) -0.006(3) -0.008(3) -0.001(3)
N1B 0.027(3) 0.020(3) 0.026(3) -0.003(3) 0.000(2) -0.001(3)
N2B 0.027(3) 0.024(3) 0.024(3) -0.005(3) -0.006(3) 0.000(3)
B1B 0.031(3) 0.020(3) 0.028(3) -0.005(3) 0.001(3) -0.005(3)
N7B 0.026(2) 0.025(3) 0.021(3) 0.002(3) -0.004(2) -0.003(3)
N8B 0.028(3) 0.017(3) 0.027(4) -0.004(3) -0.008(3) 0.001(3)
C17B 0.025(3) 0.025(3) 0.019(3) -0.004(3) -0.006(2) -0.001(3)
C18B 0.025(3) 0.020(3) 0.023(3) -0.002(3) -0.002(2) 0.001(3)
C19B 0.026(3) 0.020(3) 0.024(3) -0.005(2) -0.010(2) 0.000(2)
C20B 0.023(3) 0.021(3) 0.024(3) -0.003(2) -0.007(2) 0.003(3)
C21B 0.034(4) 0.020(3) 0.029(4) -0.004(3) -0.006(3) -0.001(3)
C22B 0.040(4) 0.020(3) 0.028(4) -0.007(3) -0.013(3) 0.003(3)
C23B 0.034(3) 0.013(3) 0.029(4) -0.004(3) -0.006(3) 0.001(3)
C24B 0.027(4) 0.022(3) 0.031(4) -0.004(3) -0.004(3) 0.003(3)
N9B 0.023(4) 0.020(3) 0.030(4) 0.001(2) -0.004(3) 0.002(2)
O1 0.0354(12) 0.0183(11) 0.0323(13) 0.0015(9) -0.0167(10) -0.0034(9)
O2 0.0501(15) 0.0338(13) 0.0295(14) 0.0053(11) -0.0106(12) -0.0138(11)

loop_
_atom_type_symbol
_atom_type_description
_atom_type_scat_dispersion_real
_atom_type_scat_dispersion_imag
_atom_type_scat_source
C C 0.0033 0.0016 'International Tables Vol C Tables 4.2.6.8 and 6.1.1.4'
H H 0.0000 0.0000 'International Tables Vol C Tables 4.2.6.8 and 6.1.1.4'
B B 0.0013 0.0007 'International Tables Vol C Tables 4.2.6.8 and 6.1.1.4'
N N 0.0061 0.0033 'International Tables Vol C Tables 4.2.6.8 and 6.1.1.4'
O O 0.0106 0.0060 'International Tables Vol C Tables 4.2.6.8 and 6.1.1.4'
Cl Cl 0.1484 0.1585 'International Tables Vol C Tables 4.2.6.8 and 6.1.1.4'
Tb Tb -0.1723 4.1537 'International Tables Vol C Tables 4.2.6.8 and 6.1.1.4'

loop_
_geom_angle_atom_site_label_1
_geom_angle_atom_site_label_2
_geom_angle_atom_site_label_3
_geom_angle
N3 C4 C5 121.9(3)
N3 C4 C3B 115.8(3)
C5 C4 C3B 122.2(3)
N3 C4 C3 115.8(3)
C5 C4 C3 122.2(3)
C6 C5 C4 119.6(3)
C6 C5 H5 120.2
C4 C5 H5 120.2
C7 C6 C5 118.7(3)
C7 C6 H6 120.7
C5 C6 H6 120.7
C6 C7 C8 118.6(4)
C6 C7 H7 120.7
C8 C7 H7 120.7
N3 C8 C7 123.9(3)
N3 C8 H8 118.1
C7 C8 H8 118.1
C8 N3 C4 117.4(3)
C8 N3 Tb1 122.2(2)
C4 N3 Tb1 119.2(2)
C8 N3 Tb1B 125.3(2)
C4 N3 Tb1B 116.3(2)
N6 C12 C13 122.1(3)
N6 C12 C11B 115.9(3)
C13 C12 C11B 122.0(3)
N6 C12 C11 115.9(3)
C13 C12 C11 122.0(3)
C14 C13 C12 120.1(3)
C14 C13 H13 120.0
C12 C13 H13 120.0
C13 C14 C15 118.5(3)
C13 C14 H14 120.8
C15 C14 H14 120.8
C14 C15 C16 118.7(4)
C14 C15 H15 120.7
C16 C15 H15 120.7
N6 C16 C15 123.6(3)
N6 C16 H16 118.2
C15 C16 H16 118.2
C16 N6 C12 117.0(3)
C16 N6 Tb1 122.2(2)
C12 N6 Tb1 119.7(2)
C16 N6 Tb1B 125.4(2)
C12 N6 Tb1B 116.5(2)
O2 C25 O1 130.3(3)
O2 C25 C26 117.4(3)
O1 C25 C26 112.3(3)
C25 C26 Cl3 112.3(3)
C25 C26 Cl1 111.8(2)
Cl3 C26 Cl1 107.76(18)
C25 C26 Cl2 106.0(2)
Cl3 C26 Cl2 109.6(2)
Cl1 C26 Cl2 109.3(2)
O1 Tb1 O3 82.8(5)
O1 Tb1 O4 133.3(4)
O3 Tb1 O4 80.9(5)
O1 Tb1 N8 80.2(3)
O3 Tb1 N8 139.9(4)
O4 Tb1 N8 84.9(4)
O1 Tb1 N2 138.4(3)
O3 Tb1 N2 136.8(6)
O4 Tb1 N2 76.4(4)
N8 Tb1 N2 73.9(4)
O1 Tb1 N5 74.5(5)
O3 Tb1 N5 134.9(5)
O4 Tb1 N5 141.7(4)
N8 Tb1 N5 73.8(4)
N2 Tb1 N5 67.4(4)
O1 Tb1 N3 146.5(2)
O3 Tb1 N3 75.5(5)
O4 Tb1 N3 68.3(4)
N8 Tb1 N3 132.2(3)
N2 Tb1 N3 62.1(3)
N5 Tb1 N3 103.4(5)
O1 Tb1 N6 68.88(16)
O3 Tb1 N6 73.4(4)
O4 Tb1 N6 143.6(4)
N8 Tb1 N6 131.1(3)
N2 Tb1 N6 105.5(4)
N5 Tb1 N6 62.3(3)
N3 Tb1 N6 80.47(16)
O1 Tb1 N9 67.0(2)
O3 Tb1 N9 77.0(4)
O4 Tb1 N9 66.7(4)
N8 Tb1 N9 63.0(3)
N2 Tb1 N9 124.3(4)
N5 Tb1 N9 125.4(5)
N3 Tb1 N9 130.0(3)
N6 Tb1 N9 129.0(3)
Tb1 O3 H3A 118(2)
Tb1 O3 H3B 118(2)
H3A O3 H3B 116(5)
C27 O4 Tb1 130.7(8)
O5 C27 O4 130.1(11)
O5 C27 C28 115.8(10)
O4 C27 C28 114.1(9)
C27 C28 Cl6 113.3(6)
C27 C28 Cl4 110.5(7)
Cl6 C28 Cl4 109.9(5)
C27 C28 Cl5 111.6(8)
Cl6 C28 Cl5 103.0(5)
Cl4 C28 Cl5 108.2(6)
N4 N5 C11 109.7(6)
N4 N5 Tb1 125.3(6)
C11 N5 Tb1 124.8(6)
C9 N4 N5 108.0(7)
C9 N4 B1 129.5(8)
N5 N4 B1 121.7(8)
N4 C9 C10 109.2(9)
N4 C9 H9 125.4
C10 C9 H9 125.4
C9 C10 C11 107.1(8)
C9 C10 H10 126.5
C11 C10 H10 126.5
N5 C11 C10 105.9(7)
N5 C11 C12 116.1(5)
C10 C11 C12 137.8(5)
N2 C3 C2 110.2(7)
N2 C3 C4 115.6(5)
C2 C3 C4 134.1(6)
C1 C2 C3 104.6(8)
C1 C2 H2 127.7
C3 C2 H2 127.7
N1 C1 C2 108.9(8)
N1 C1 H1 125.5
C2 C1 H1 125.5
C1 N1 N2 109.9(7)
C1 N1 B1 130.2(8)
N2 N1 B1 118.3(8)
C3 N2 N1 106.1(6)
C3 N2 Tb1 125.8(6)
N1 N2 Tb1 128.1(6)
N7 B1 N1 109.4(7)
N7 B1 N4 108.8(7)
N1 B1 N4 107.2(7)
N7 B1 H1A 110.4
N1 B1 H1A 110.4
N4 B1 H1A 110.4
C17 N7 N8 109.2(7)
C17 N7 B1 130.3(8)
N8 N7 B1 120.5(7)
C19 N8 N7 107.0(7)
C19 N8 Tb1 125.1(6)
N7 N8 Tb1 127.9(5)
N7 C17 C18 108.8(7)
N7 C17 H17 125.6
C18 C17 H17 125.6
C17 C18 C19 105.9(7)
C17 C18 H18 127.1
C19 C18 H18 127.1
N8 C19 C18 109.1(8)
N8 C19 C20 119.2(7)
C18 C19 C20 131.6(7)
N9 C20 C21 122.7(8)
N9 C20 C19 117.4(6)
C21 C20 C19 119.8(8)
C20 C21 C22 116.9(8)
C20 C21 H21 121.6
C22 C21 H21 121.6
C23 C22 C21 121.2(7)
C23 C22 H22 119.4
C21 C22 H22 119.4
C22 C23 C24 118.7(9)
C22 C23 H23 120.7
C24 C23 H23 120.7
N9 C24 C23 122.9(9)
N9 C24 H24 118.5
C23 C24 H24 118.5
C24 N9 C20 117.5(6)
C24 N9 Tb1 127.3(5)
C20 N9 Tb1 115.1(5)
O3B Tb1B O1 78.8(5)
O3B Tb1B O4B 80.2(5)
O1 Tb1B O4B 132.6(4)
O3B Tb1B N2B 137.2(5)
O1 Tb1B N2B 141.7(3)
O4B Tb1B N2B 76.8(4)
O3B Tb1B N8B 140.7(4)
O1 Tb1B N8B 85.5(3)
O4B Tb1B N8B 84.6(4)
N2B Tb1B N8B 72.0(3)
O3B Tb1B N5B 138.0(5)
O1 Tb1B N5B 78.3(5)
O4B Tb1B N5B 139.7(4)
N2B Tb1B N5B 65.4(4)
N8B Tb1B N5B 71.2(4)
O3B Tb1B N6 76.3(4)
O1 Tb1B N6 67.89(16)
O4B Tb1B N6 144.4(4)
N2B Tb1B N6 103.2(4)
N8B Tb1B N6 129.9(3)
N5B Tb1B N6 62.5(3)
O3B Tb1B N3 75.6(5)
O1 Tb1B N3 141.4(2)
O4B Tb1B N3 70.2(4)
N2B Tb1B N3 62.8(3)
N8B Tb1B N3 131.9(3)
N5B Tb1B N3 102.5(5)
N6 Tb1B N3 78.24(16)
O3B Tb1B N9B 78.5(4)
O1 Tb1B N9B 67.5(2)
O4B Tb1B N9B 66.9(4)
N2B Tb1B N9B 122.8(4)
N8B Tb1B N9B 62.3(2)
N5B Tb1B N9B 122.9(5)
N6 Tb1B N9B 131.9(3)
N3 Tb1B N9B 132.8(3)
Tb1B O3B H3C 131(3)
Tb1B O3B H3D 130(3)
H3C O3B H3D 84(5)
C27B O4B Tb1B 129.3(8)
O5B C27B O4B 130.5(11)
O5B C27B C28B 115.8(10)
O4B C27B C28B 113.6(8)
C27B C28B Cl6B 111.9(6)
C27B C28B Cl4B 109.3(6)
Cl6B C28B Cl4B 109.9(5)
C27B C28B Cl5B 106.2(7)
Cl6B C28B Cl5B 111.4(6)
Cl4B C28B Cl5B 108.1(6)
C11B N5B N4B 105.2(6)
C11B N5B Tb1B 123.6(6)
N4B N5B Tb1B 131.3(6)
N5B N4B C9B 109.8(7)
N5B N4B B1B 118.0(8)
C9B N4B B1B 131.3(8)
N4B C9B C10B 109.1(8)
N4B C9B H9B 125.4
C10B C9B H9B 125.4
C9B C10B C11B 102.4(8)
C9B C10B H10B 128.8
C11B C10B H10B 128.8
N5B C11B C10B 113.4(7)
N5B C11B C12 119.9(5)
C10B C11B C12 126.3(5)
N2B C3B C2B 108.4(7)
N2B C3B C4 119.8(5)
C2B C3B C4 129.7(6)
C1B C2B C3B 105.7(8)
C1B C2B H2B 127.1
C3B C2B H2B 127.1
N1B C1B C2B 108.3(8)
N1B C1B H1B 125.9
C2B C1B H1B 125.9
C1B N1B N2B 109.5(7)
C1B N1B B1B 130.1(8)
N2B N1B B1B 119.6(7)
C3B N2B N1B 108.0(6)
C3B N2B Tb1B 122.4(6)
N1B N2B Tb1B 129.6(6)
N7B B1B N4B 108.1(7)
N7B B1B N1B 108.4(7)
N4B B1B N1B 106.5(7)
N7B B1B H1C 111.2
N4B B1B H1C 111.2
N1B B1B H1C 111.2
C17B N7B N8B 108.5(6)
C17B N7B B1B 128.7(7)
N8B N7B B1B 122.7(6)
C19B N8B N7B 106.8(6)
C19B N8B Tb1B 125.4(6)
N7B N8B Tb1B 127.8(5)
N7B C17B C18B 109.5(7)
N7B C17B H17B 125.3
C18B C17B H17B 125.3
C17B C18B C19B 105.1(6)
C17B C18B H18B 127.5
C19B C18B H18B 127.5
N8B C19B C18B 110.1(7)
N8B C19B C20B 118.0(7)
C18B C19B C20B 131.9(7)
N9B C20B C21B 121.6(8)
N9B C20B C19B 117.2(6)
C21B C20B C19B 121.3(7)
C20B C21B C22B 118.2(8)
C20B C21B H21B 120.9
C22B C21B H21B 120.9
C23B C22B C21B 119.3(7)
C23B C22B H22B 120.3
C21B C22B H22B 120.3
C22B C23B C24B 119.5(8)
C22B C23B H23B 120.3
C24B C23B H23B 120.3
N9B C24B C23B 123.1(8)
N9B C24B H24B 118.5
C23B C24B H24B 118.5
C24B N9B C20B 118.3(7)
C24B N9B Tb1B 124.5(5)
C20B N9B Tb1B 117.2(5)
C25 O1 Tb1 129.9(3)
C25 O1 Tb1B 133.6(3)

loop_
_geom_bond_atom_site_label_1
_geom_bond_atom_site_label_2
_geom_bond_distance
C4 N3 1.354(4)
C4 C5 1.392(4)
C4 C3B 1.457(5)
C4 C3 1.457(5)
C5 C6 1.383(5)
C5 H5 0.9500
C6 C7 1.373(5)
C6 H6 0.9500
C7 C8 1.391(5)
C7 H7 0.9500
C8 N3 1.330(4)
C8 H8 0.9500
N3 Tb1 2.635(6)
N3 Tb1B 2.706(6)
C12 N6 1.356(4)
C12 C13 1.382(5)
C12 C11B 1.458(5)
C12 C11 1.458(5)
C13 C14 1.370(6)
C13 H13 0.9500
C14 C15 1.382(6)
C14 H14 0.9500
C15 C16 1.383(5)
C15 H15 0.9500
C16 N6 1.339(4)
C16 H16 0.9500
N6 Tb1 2.647(6)
N6 Tb1B 2.703(6)
C25 O2 1.224(4)
C25 O1 1.258(4)
C25 C26 1.567(5)
C26 Cl3 1.759(3)
C26 Cl1 1.769(4)
C26 Cl2 1.775(4)
Tb1 O1 2.364(6)
Tb1 O3 2.369(8)
Tb1 O4 2.392(8)
Tb1 N8 2.460(8)
Tb1 N2 2.477(8)
Tb1 N5 2.495(8)
Tb1 N9 2.742(7)
O3 H3A 0.86(2)
O3 H3B 0.85(2)
O4 C27 1.257(10)
O5 C27 1.234(11)
C27 C28 1.568(10)
C28 Cl6 1.746(9)
C28 Cl4 1.766(9)
C28 Cl5 1.772(9)
N5 N4 1.366(10)
N5 C11 1.377(9)
N4 C9 1.355(10)
N4 B1 1.552(10)
C9 C10 1.379(11)
C9 H9 0.9500
C10 C11 1.419(10)
C10 H10 0.9500
C3 N2 1.353(9)
C3 C2 1.399(10)
C2 C1 1.380(11)
C2 H2 0.9500
C1 N1 1.345(9)
C1 H1 0.9500
N1 N2 1.365(10)
N1 B1 1.545(9)
B1 N7 1.522(9)
B1 H1A 1.0000
N7 C17 1.351(9)
N7 N8 1.358(9)
N8 C19 1.349(9)
C17 C18 1.359(10)
C17 H17 0.9500
C18 C19 1.394(10)
C18 H18 0.9500
C19 C20 1.438(10)
C20 N9 1.370(10)
C20 C21 1.398(9)
C21 C22 1.409(12)
C21 H21 0.9500
C22 C23 1.346(13)
C22 H22 0.9500
C23 C24 1.397(9)
C23 H23 0.9500
C24 N9 1.348(9)
C24 H24 0.9500
Tb1B O3B 2.364(9)
Tb1B O1 2.365(6)
Tb1B O4B 2.385(8)
Tb1B N2B 2.489(8)
Tb1B N8B 2.499(8)
Tb1B N5B 2.501(8)
Tb1B N9B 2.727(8)
O3B H3C 0.874(19)
O3B H3D 0.866(19)
O4B C27B 1.251(10)
O5B C27B 1.232(10)
C27B C28B 1.571(9)
C28B Cl6B 1.739(9)
C28B Cl4B 1.771(9)
C28B Cl5B 1.786(9)
N5B C11B 1.311(9)
N5B N4B 1.361(9)
N4B C9B 1.363(9)
N4B B1B 1.539(10)
C9B C10B 1.371(11)
C9B H9B 0.9500
C10B C11B 1.409(10)
C10B H10B 0.9500
C3B N2B 1.339(9)
C3B C2B 1.416(10)
C2B C1B 1.382(11)
C2B H2B 0.9500
C1B N1B 1.345(9)
C1B H1B 0.9500
N1B N2B 1.368(9)
N1B B1B 1.554(9)
B1B N7B 1.517(9)
B1B H1C 1.0000
N7B C17B 1.353(8)
N7B N8B 1.359(8)
N8B C19B 1.346(8)
C17B C18B 1.360(9)
C17B H17B 0.9500
C18B C19B 1.383(10)
C18B H18B 0.9500
C19B C20B 1.457(10)
C20B N9B 1.357(9)
C20B C21B 1.396(9)
C21B C22B 1.405(11)
C21B H21B 0.9500
C22B C23B 1.355(11)
C22B H22B 0.9500
C23B C24B 1.376(9)
C23B H23B 0.9500
C24B N9B 1.334(9)
C24B H24B 0.9500

loop_
_geom_hbond_atom_site_label_D
_geom_hbond_atom_site_label_H
_geom_hbond_atom_site_label_A
_geom_hbond_distance_DH
_geom_hbond_distance_HA
_geom_hbond_distance_DA
_geom_hbond_angle_DHA
O3 H3A O5 0.86(2) 1.99(4) 2.72(2) 143(4)
O3 H3B O2 0.85(2) 1.99(4) 2.71(2) 142(3)

loop_
_geom_torsion_atom_site_label_1
_geom_torsion_atom_site_label_2
_geom_torsion_atom_site_label_3
_geom_torsion_atom_site_label_4
_geom_torsion
N3 C4 C5 C6 1.2(5)
C3B C4 C5 C6 -176.7(3)
C3 C4 C5 C6 -176.7(3)
C4 C5 C6 C7 -1.1(5)
C5 C6 C7 C8 0.1(5)
C6 C7 C8 N3 0.8(6)
C7 C8 N3 C4 -0.7(5)
C7 C8 N3 Tb1 -168.6(3)
C7 C8 N3 Tb1B -168.9(3)
C5 C4 N3 C8 -0.3(4)
C3B C4 N3 C8 177.8(3)
C3 C4 N3 C8 177.8(3)
C5 C4 N3 Tb1 168.0(3)
C3 C4 N3 Tb1 -14.0(4)
C5 C4 N3 Tb1B 169.0(3)
C3B C4 N3 Tb1B -13.0(3)
N6 C12 C13 C14 -0.1(6)
C11B C12 C13 C14 177.9(3)
C11 C12 C13 C14 177.9(3)
C12 C13 C14 C15 0.1(6)
C13 C14 C15 C16 0.4(6)
C14 C15 C16 N6 -1.1(6)
C15 C16 N6 C12 1.2(5)
C15 C16 N6 Tb1 169.2(3)
C15 C16 N6 Tb1B 168.9(3)
C13 C12 N6 C16 -0.5(5)
C11B C12 N6 C16 -178.7(3)
C11 C12 N6 C16 -178.7(3)
C13 C12 N6 Tb1 -168.9(3)
C11 C12 N6 Tb1 13.0(4)
C13 C12 N6 Tb1B -169.3(3)
C11B C12 N6 Tb1B 12.5(4)
O2 C25 C26 Cl3 12.9(4)
O1 C25 C26 Cl3 -168.6(2)
O2 C25 C26 Cl1 134.1(3)
O1 C25 C26 Cl1 -47.3(3)
O2 C25 C26 Cl2 -106.9(3)
O1 C25 C26 Cl2 71.7(3)
Tb1 O4 C27 O5 26(2)
Tb1 O4 C27 C28 -153.1(10)
O5 C27 C28 Cl6 1.6(15)
O4 C27 C28 Cl6 -178.9(10)
O5 C27 C28 Cl4 -122.2(12)
O4 C27 C28 Cl4 57.3(13)
O5 C27 C28 Cl5 117.3(12)
O4 C27 C28 Cl5 -63.2(13)
C11 N5 N4 C9 2.0(17)
Tb1 N5 N4 C9 177.5(12)
C11 N5 N4 B1 -168.4(11)
Tb1 N5 N4 B1 7(2)
N5 N4 C9 C10 -1.9(17)
B1 N4 C9 C10 167.6(13)
N4 C9 C10 C11 1.0(18)
N4 N5 C11 C10 -1.4(19)
Tb1 N5 C11 C10 -176.9(14)
N4 N5 C11 C12 175.3(10)
Tb1 N5 C11 C12 -0.2(17)
C9 C10 C11 N5 0.2(19)
C9 C10 C11 C12 -175.3(7)
N6 C12 C11 N5 -8.6(11)
C13 C12 C11 N5 173.3(10)
N6 C12 C11 C10 166.7(14)
C13 C12 C11 C10 -11.5(15)
N3 C4 C3 N2 8.8(9)
C5 C4 C3 N2 -173.2(9)
N3 C4 C3 C2 -175.6(9)
C5 C4 C3 C2 2.4(10)
N2 C3 C2 C1 -5.6(13)
C4 C3 C2 C1 178.6(5)
C3 C2 C1 N1 3.7(11)
C2 C1 N1 N2 -0.5(12)
C2 C1 N1 B1 -165.5(9)
C2 C3 N2 N1 5.3(14)
C4 C3 N2 N1 -178.0(7)
C2 C3 N2 Tb1 -175.5(10)
C4 C3 N2 Tb1 1.1(14)
C1 N1 N2 C3 -3.0(13)
B1 N1 N2 C3 164.0(9)
C1 N1 N2 Tb1 177.9(9)
B1 N1 N2 Tb1 -15.1(16)
C1 N1 B1 N7 -129.5(9)
N2 N1 B1 N7 66.6(11)
C1 N1 B1 N4 112.6(10)
N2 N1 B1 N4 -51.2(11)
C9 N4 B1 N7 129.5(11)
N5 N4 B1 N7 -62.3(14)
C9 N4 B1 N1 -112.2(12)
N5 N4 B1 N1 56.0(14)
N1 B1 N7 C17 122.9(10)
N4 B1 N7 C17 -120.2(10)
N1 B1 N7 N8 -58.3(11)
N4 B1 N7 N8 58.6(11)
C17 N7 N8 C19 -0.8(11)
B1 N7 N8 C19 -179.8(8)
C17 N7 N8 Tb1 178.2(7)
B1 N7 N8 Tb1 -0.8(13)
N8 N7 C17 C18 1.0(10)
B1 N7 C17 C18 179.9(8)
N7 C17 C18 C19 -0.9(9)
N7 N8 C19 C18 0.2(10)
Tb1 N8 C19 C18 -178.8(7)
N7 N8 C19 C20 -179.0(8)
Tb1 N8 C19 C20 2.0(12)
C17 C18 C19 N8 0.4(9)
C17 C18 C19 C20 179.4(9)
N8 C19 C20 N9 1.9(12)
C18 C19 C20 N9 -177.1(8)
N8 C19 C20 C21 179.1(8)
C18 C19 C20 C21 0.1(13)
N9 C20 C21 C22 0.1(12)
C19 C20 C21 C22 -176.9(7)
C20 C21 C22 C23 1.5(11)
C21 C22 C23 C24 -2.4(12)
C22 C23 C24 N9 1.7(12)
C23 C24 N9 C20 -0.2(12)
C23 C24 N9 Tb1 -179.5(6)
C21 C20 N9 C24 -0.7(12)
C19 C20 N9 C24 176.3(8)
C21 C20 N9 Tb1 178.7(6)
C19 C20 N9 Tb1 -4.2(9)
Tb1B O4B C27B O5B 20(2)
Tb1B O4B C27B C28B -157.8(10)
O5B C27B C28B Cl6B -5.6(14)
O4B C27B C28B Cl6B 172.4(10)
O5B C27B C28B Cl4B -127.5(12)
O4B C27B C28B Cl4B 50.4(12)
O5B C27B C28B Cl5B 116.1(12)
O4B C27B C28B Cl5B -66.0(12)
C11B N5B N4B C9B -0.3(17)
Tb1B N5B N4B C9B 178.8(13)
C11B N5B N4B B1B -170.5(11)
Tb1B N5B N4B B1B 9(2)
N5B N4B C9B C10B 2.0(16)
B1B N4B C9B C10B 170.4(13)
N4B C9B C10B C11B -2.7(16)
N4B N5B C11B C10B -1.5(19)
Tb1B N5B C11B C10B 179.3(13)
N4B N5B C11B C12 171.6(8)
Tb1B N5B C11B C12 -7.6(18)
C9B C10B C11B N5B 2.6(19)
C9B C10B C11B C12 -169.9(7)
N6 C12 C11B N5B -4.2(12)
C13 C12 C11B N5B 177.6(11)
N6 C12 C11B C10B 167.9(12)
C13 C12 C11B C10B -10.3(12)
N3 C4 C3B N2B 0.6(9)
C5 C4 C3B N2B 178.6(9)
N3 C4 C3B C2B -161.1(8)
C5 C4 C3B C2B 16.9(9)
N2B C3B C2B C1B 3.0(13)
C4 C3B C2B C1B 166.3(5)
C3B C2B C1B N1B -2.5(11)
C2B C1B N1B N2B 1.2(12)
C2B C1B N1B B1B -168.3(9)
C2B C3B N2B N1B -2.3(14)
C4 C3B N2B N1B -167.5(7)
C2B C3B N2B Tb1B 179.3(9)
C4 C3B N2B Tb1B 14.1(14)
C1B N1B N2B C3B 0.7(14)
B1B N1B N2B C3B 171.5(9)
C1B N1B N2B Tb1B 179.0(10)
B1B N1B N2B Tb1B -10.2(16)
N5B N4B B1B N7B -61.8(13)
C9B N4B B1B N7B 130.6(11)
N5B N4B B1B N1B 54.5(13)
C9B N4B B1B N1B -113.1(12)
C1B N1B B1B N7B -129.5(9)
N2B N1B B1B N7B 61.8(12)
C1B N1B B1B N4B 114.4(10)
N2B N1B B1B N4B -54.2(11)
N4B B1B N7B C17B -122.0(10)
N1B B1B N7B C17B 123.0(9)
N4B B1B N7B N8B 59.3(11)
N1B B1B N7B N8B -55.7(11)
C17B N7B N8B C19B 0.9(10)
B1B N7B N8B C19B 179.9(8)
C17B N7B N8B Tb1B 179.2(7)
B1B N7B N8B Tb1B -1.8(13)
N8B N7B C17B C18B -0.2(10)
B1B N7B C17B C18B -179.1(8)
N7B C17B C18B C19B -0.6(9)
N7B N8B C19B C18B -1.3(10)
Tb1B N8B C19B C18B -179.7(7)
N7B N8B C19B C20B -179.5(8)
Tb1B N8B C19B C20B 2.2(12)
C17B C18B C19B N8B 1.2(9)
C17B C18B C19B C20B 179.0(8)
N8B C19B C20B N9B -1.1(11)
C18B C19B C20B N9B -178.7(8)
N8B C19B C20B C21B 178.1(8)
C18B C19B C20B C21B 0.5(13)
N9B C20B C21B C22B -0.6(11)
C19B C20B C21B C22B -179.8(7)
C20B C21B C22B C23B 1.3(11)
C21B C22B C23B C24B -1.1(11)
C22B C23B C24B N9B 0.2(12)
C23B C24B N9B C20B 0.5(12)
C23B C24B N9B Tb1B 179.7(6)
C21B C20B N9B C24B -0.3(12)
C19B C20B N9B C24B 178.9(8)
C21B C20B N9B Tb1B -179.5(6)
C19B C20B N9B Tb1B -0.3(10)
O2 C25 O1 Tb1 -4.6(5)
C26 C25 O1 Tb1 177.1(2)
O2 C25 O1 Tb1B -6.3(6)
C26 C25 O1 Tb1B 175.4(3)
